data_4340987
loop_
_publ_author_name
'Jilek, Robert E.'
'Tomson, Neil C.'
'Shook, Ryan L.'
'Scott, Brian L.'
'Boncella, James M.'

_publ_section_title
;
 Preparation and reactivity of the versatile uranium(IV) imido complexes
 U(NAr)Cl&#x2082;(R&#x2082;bpy)&#x2082; (R = Me, (t)Bu) and
 U(NAr)Cl&#x2082;(tppo)&#x2083;.
;
_journal_issue 18
_journal_name_full 'Inorganic chemistry'
_journal_page_first 9818
_journal_page_last 9826
_journal_paper_doi 10.1021/ic5014208
_journal_volume 53
_journal_year 2014
_chemical_formula_sum 'C42 H58 I2 N4 U'
_chemical_formula_weight 1110.75
_chemical_name_systematic
; 
 ? 
;
_space_group_IT_number 14
_symmetry_cell_setting monoclinic
_symmetry_space_group_name_Hall '-P 2ybc'
_symmetry_space_group_name_H-M 'P 1 21/c 1'
_atom_sites_solution_hydrogens geom
_atom_sites_solution_primary direct
_atom_sites_solution_secondary difmap
_audit_creation_method SHELXL-97
_cell_angle_alpha 90.00
_cell_angle_beta 94.7300(10)
_cell_angle_gamma 90.00
_cell_formula_units_Z 4
_cell_length_a 12.0604(10)
_cell_length_b 18.0515(15)
_cell_length_c 20.1412(16)
_cell_measurement_temperature 120(1)
_cell_volume 4370.0(6)
_computing_cell_refinement 'SAINT+, v. 7.66a (Bruker AXS, 2009)'
_computing_data_collection 'APEX II, v. 7.0 (Bruker AXS, 2009)'
_computing_data_reduction 'SAINT+, v. 7.66a (Bruker AXS, 2009)'
_computing_molecular_graphics 'SHELXTL, v. 6.14, (Bruker AXS, 2000)'
_computing_publication_material 'SHELXTL, v. 6.14, (Bruker AXS, 2000)'
_computing_structure_refinement 'SHELXL-97 (Sheldrick, 1997)'
_computing_structure_solution 'SHELXS-97 (Sheldrick, 1990)'
_diffrn_ambient_temperature 120(1)
_diffrn_measured_fraction_theta_full 1.000
_diffrn_measured_fraction_theta_max 0.940
_diffrn_measurement_device_type 'Bruker D8 with APEXII CCD'
_diffrn_measurement_method '\w scans'
_diffrn_radiation_monochromator graphite
_diffrn_radiation_source 'fine-focus sealed tube'
_diffrn_radiation_type MoK\a
_diffrn_radiation_wavelength 0.71073
_diffrn_reflns_av_R_equivalents 0.0676
_diffrn_reflns_av_sigmaI/netI 0.0546
_diffrn_reflns_limit_h_max 15
_diffrn_reflns_limit_h_min -16
_diffrn_reflns_limit_k_max 24
_diffrn_reflns_limit_k_min -23
_diffrn_reflns_limit_l_max 26
_diffrn_reflns_limit_l_min -26
_diffrn_reflns_number 48457
_diffrn_reflns_theta_full 25.00
_diffrn_reflns_theta_max 28.46
_diffrn_reflns_theta_min 2.03
_diffrn_standards_decay_% 0
_diffrn_standards_interval_count 0
_diffrn_standards_interval_time 0
_diffrn_standards_number 0
_exptl_absorpt_coefficient_mu 5.159
_exptl_absorpt_correction_T_max 0.6265
_exptl_absorpt_correction_T_min 0.5765
_exptl_absorpt_correction_type multi-scan
_exptl_absorpt_process_details 'SADABS v. 1 (Sheldrick, 2008)'
_exptl_crystal_colour 'dark red'
_exptl_crystal_density_diffrn 1.688
_exptl_crystal_density_method 'not measured'
_exptl_crystal_description block
_exptl_crystal_F_000 2144
_exptl_crystal_size_max 0.12
_exptl_crystal_size_mid 0.10
_exptl_crystal_size_min 0.10
_refine_diff_density_max 1.810
_refine_diff_density_min -1.184
_refine_diff_density_rms 0.144
_refine_ls_extinction_method none
_refine_ls_goodness_of_fit_ref 1.105
_refine_ls_hydrogen_treatment constr
_refine_ls_matrix_type full
_refine_ls_number_parameters 456
_refine_ls_number_reflns 10384
_refine_ls_number_restraints 0
_refine_ls_restrained_S_all 1.105
_refine_ls_R_factor_all 0.0457
_refine_ls_R_factor_gt 0.0333
_refine_ls_shift/su_max 0.004
_refine_ls_shift/su_mean 0.000
_refine_ls_structure_factor_coef Fsqd
_refine_ls_weighting_details 'calc w=1/[\s^2^(Fo^2^)+(0.0307P)^2^+0.0000P] where P=(Fo^2^+2Fc^2^)/3'
_refine_ls_weighting_scheme calc
_refine_ls_wR_factor_gt 0.0782
_refine_ls_wR_factor_ref 0.0835
_reflns_number_gt 8615
_reflns_number_total 10384
_reflns_threshold_expression >2sigma(I)
_cod_data_source_file ic5014208_si_002.cif
_cod_data_source_block 14
_cod_depositor_comments 'Adding full bibliography for 4340979--4340989.cif.'
_cod_original_sg_symbol_H-M 'P 21/c'
_cod_database_code 4340987

loop_
_symmetry_equiv_pos_as_xyz
'x, y, z'
'-x, y+1/2, -z+1/2'
'-x, -y, -z'
'x, -y-1/2, z-1/2'

loop_
_atom_site_label
_atom_site_type_symbol
_atom_site_fract_x
_atom_site_fract_y
_atom_site_fract_z
_atom_site_U_iso_or_equiv
_atom_site_adp_type
_atom_site_occupancy
_atom_site_symmetry_multiplicity
_atom_site_calc_flag
_atom_site_refinement_flags
U1 U 0.316603(12) 0.879967(8) 0.285104(7) 0.01748(5) Uani 1 1 d .
I1 I 0.08876(2) 0.918158(17) 0.327605(15) 0.03055(8) Uani 1 1 d .
I2 I 0.43540(2) 1.002611(15) 0.361508(15) 0.02761(8) Uani 1 1 d .
N1 N 0.2976(3) 0.93415(18) 0.20590(17) 0.0206(7) Uani 1 1 d .
N2 N 0.3461(3) 0.81086(18) 0.35330(17) 0.0218(8) Uani 1 1 d .
N3 N 0.4876(3) 0.82434(18) 0.23973(17) 0.0192(7) Uani 1 1 d .
N4 N 0.2868(3) 0.77125(18) 0.21003(17) 0.0211(7) Uani 1 1 d .
C1 C 0.2830(4) 0.9733(2) 0.1450(2) 0.0212(9) Uani 1 1 d .
C2 C 0.3736(4) 1.0111(2) 0.1217(2) 0.0257(10) Uani 1 1 d .
C3 C 0.3586(4) 1.0495(3) 0.0619(2) 0.0338(11) Uani 1 1 d .
H3 H 0.4176 1.0755 0.0462 0.041 Uiso 1 1 calc R
C4 C 0.2558(5) 1.0490(3) 0.0257(2) 0.0408(13) Uani 1 1 d .
H4 H 0.2464 1.0744 -0.0145 0.049 Uiso 1 1 calc R
C5 C 0.1678(4) 1.0115(3) 0.0486(2) 0.0357(12) Uani 1 1 d .
H5 H 0.0995 1.0122 0.0235 0.043 Uiso 1 1 calc R
C6 C 0.1776(4) 0.9722(2) 0.1085(2) 0.0275(10) Uani 1 1 d .
C7 C 0.4864(4) 1.0122(2) 0.1612(2) 0.0280(10) Uani 1 1 d .
H7 H 0.4799 0.9838 0.2022 0.034 Uiso 1 1 calc R
C8 C 0.5220(4) 1.0908(3) 0.1811(3) 0.0378(12) Uani 1 1 d .
H8A H 0.5415 1.1173 0.1425 0.057 Uiso 1 1 calc R
H8B H 0.5852 1.0888 0.2133 0.057 Uiso 1 1 calc R
H8C H 0.4617 1.1156 0.2001 0.057 Uiso 1 1 calc R
C9 C 0.5771(4) 0.9759(3) 0.1236(3) 0.0415(13) Uani 1 1 d .
H9A H 0.5581 0.9250 0.1146 0.062 Uiso 1 1 calc R
H9B H 0.6468 0.9783 0.1501 0.062 Uiso 1 1 calc R
H9C H 0.5833 1.0015 0.0823 0.062 Uiso 1 1 calc R
C10 C 0.0792(4) 0.9308(3) 0.1313(2) 0.0302(10) Uani 1 1 d .
H10 H 0.1037 0.9064 0.1734 0.036 Uiso 1 1 calc R
C11 C -0.0150(4) 0.9833(3) 0.1451(3) 0.0444(13) Uani 1 1 d .
H11A H -0.0411 1.0082 0.1046 0.067 Uiso 1 1 calc R
H11B H 0.0116 1.0193 0.1777 0.067 Uiso 1 1 calc R
H11C H -0.0749 0.9557 0.1616 0.067 Uiso 1 1 calc R
C12 C 0.0371(5) 0.8701(3) 0.0820(3) 0.0443(14) Uani 1 1 d .
H12A H 0.0076 0.8926 0.0411 0.066 Uiso 1 1 calc R
H12B H -0.0203 0.8420 0.1008 0.066 Uiso 1 1 calc R
H12C H 0.0975 0.8379 0.0734 0.066 Uiso 1 1 calc R
C13 C 0.3608(4) 0.7624(2) 0.4081(2) 0.0236(9) Uani 1 1 d .
C14 C 0.4611(4) 0.7622(2) 0.4488(2) 0.0260(10) Uani 1 1 d .
C15 C 0.4708(4) 0.7159(3) 0.5044(2) 0.0325(11) Uani 1 1 d .
H15 H 0.5362 0.7159 0.5323 0.039 Uiso 1 1 calc R
C16 C 0.3837(4) 0.6700(3) 0.5183(3) 0.0428(13) Uani 1 1 d .
H16 H 0.3908 0.6397 0.5558 0.051 Uiso 1 1 calc R
C17 C 0.2868(4) 0.6687(3) 0.4772(3) 0.0428(13) Uani 1 1 d .
H17 H 0.2298 0.6367 0.4868 0.051 Uiso 1 1 calc R
C18 C 0.2723(4) 0.7146(2) 0.4215(2) 0.0301(10) Uani 1 1 d .
C19 C 0.5596(4) 0.8092(2) 0.4333(2) 0.0278(10) Uani 1 1 d .
H19 H 0.5378 0.8370 0.3924 0.033 Uiso 1 1 calc R
C20 C 0.5922(5) 0.8648(3) 0.4871(3) 0.0414(13) Uani 1 1 d .
H20A H 0.5310 0.8978 0.4922 0.062 Uiso 1 1 calc R
H20B H 0.6553 0.8927 0.4751 0.062 Uiso 1 1 calc R
H20C H 0.6110 0.8394 0.5284 0.062 Uiso 1 1 calc R
C21 C 0.6601(4) 0.7603(3) 0.4193(3) 0.0420(13) Uani 1 1 d .
H21A H 0.7222 0.7913 0.4112 0.063 Uiso 1 1 calc R
H21B H 0.6411 0.7300 0.3809 0.063 Uiso 1 1 calc R
H21C H 0.6796 0.7292 0.4572 0.063 Uiso 1 1 calc R
C22 C 0.1676(4) 0.7085(3) 0.3750(3) 0.0358(12) Uani 1 1 d .
H22 H 0.1623 0.7536 0.3479 0.043 Uiso 1 1 calc R
C23 C 0.1787(5) 0.6427(3) 0.3271(3) 0.0481(14) Uani 1 1 d .
H23A H 0.2405 0.6511 0.3010 0.072 Uiso 1 1 calc R
H23B H 0.1117 0.6382 0.2982 0.072 Uiso 1 1 calc R
H23C H 0.1907 0.5979 0.3524 0.072 Uiso 1 1 calc R
C24 C 0.0609(4) 0.7032(4) 0.4108(3) 0.0568(17) Uani 1 1 d .
H24A H 0.0628 0.6590 0.4374 0.085 Uiso 1 1 calc R
H24B H -0.0022 0.7016 0.3785 0.085 Uiso 1 1 calc R
H24C H 0.0552 0.7457 0.4390 0.085 Uiso 1 1 calc R
C25 C 0.5884(3) 0.8526(2) 0.2587(2) 0.0225(9) Uani 1 1 d .
H25 H 0.5921 0.8986 0.2796 0.027 Uiso 1 1 calc R
C26 C 0.6870(3) 0.8166(2) 0.2487(2) 0.0202(9) Uani 1 1 d .
H26 H 0.7548 0.8386 0.2622 0.024 Uiso 1 1 calc R
C27 C 0.6843(3) 0.7477(2) 0.21844(19) 0.0189(8) Uani 1 1 d .
C28 C 0.5793(3) 0.7199(2) 0.1961(2) 0.0191(8) Uani 1 1 d .
H28 H 0.5737 0.6751 0.1734 0.023 Uiso 1 1 calc R
C29 C 0.4834(3) 0.7588(2) 0.20753(19) 0.0160(8) Uani 1 1 d .
C30 C 0.3695(3) 0.7318(2) 0.18581(19) 0.0164(8) Uani 1 1 d .
C31 C 0.3461(3) 0.6727(2) 0.1441(2) 0.0204(9) Uani 1 1 d .
H31 H 0.4043 0.6463 0.1279 0.024 Uiso 1 1 calc R
C32 C 0.2365(3) 0.6514(2) 0.1254(2) 0.0199(8) Uani 1 1 d .
C33 C 0.1545(3) 0.6941(2) 0.1498(2) 0.0261(10) Uani 1 1 d .
H33 H 0.0800 0.6837 0.1378 0.031 Uiso 1 1 calc R
C34 C 0.1829(3) 0.7520(2) 0.1919(2) 0.0294(10) Uani 1 1 d .
H34 H 0.1260 0.7792 0.2086 0.035 Uiso 1 1 calc R
C35 C 0.7896(3) 0.7014(2) 0.2128(2) 0.0237(9) Uani 1 1 d .
C36 C 0.8938(3) 0.7458(3) 0.2353(3) 0.0349(12) Uani 1 1 d .
H36A H 0.8988 0.7883 0.2071 0.052 Uiso 1 1 calc R
H36B H 0.9585 0.7153 0.2326 0.052 Uiso 1 1 calc R
H36C H 0.8897 0.7618 0.2805 0.052 Uiso 1 1 calc R
C37 C 0.7960(4) 0.6763(3) 0.1406(2) 0.0369(12) Uani 1 1 d .
H37A H 0.7317 0.6470 0.1269 0.055 Uiso 1 1 calc R
H37B H 0.8620 0.6472 0.1373 0.055 Uiso 1 1 calc R
H37C H 0.7983 0.7189 0.1123 0.055 Uiso 1 1 calc R
C38 C 0.7834(4) 0.6338(2) 0.2575(3) 0.0309(11) Uani 1 1 d .
H38A H 0.7775 0.6496 0.3026 0.046 Uiso 1 1 calc R
H38B H 0.8493 0.6044 0.2553 0.046 Uiso 1 1 calc R
H38C H 0.7193 0.6048 0.2428 0.046 Uiso 1 1 calc R
C39 C 0.2085(4) 0.5838(3) 0.0812(2) 0.0290(10) Uani 1 1 d .
C40 C 0.2869(4) 0.5793(3) 0.0252(2) 0.0319(11) Uani 1 1 d .
H40A H 0.2849 0.6253 0.0012 0.048 Uiso 1 1 calc R
H40B H 0.2635 0.5398 -0.0047 0.048 Uiso 1 1 calc R
H40C H 0.3613 0.5699 0.0439 0.048 Uiso 1 1 calc R
C41 C 0.2217(5) 0.5150(3) 0.1256(3) 0.0476(15) Uani 1 1 d .
H41A H 0.2980 0.5101 0.1426 0.071 Uiso 1 1 calc R
H41B H 0.1996 0.4718 0.1000 0.071 Uiso 1 1 calc R
H41C H 0.1756 0.5199 0.1620 0.071 Uiso 1 1 calc R
C42 C 0.0881(4) 0.5880(4) 0.0488(3) 0.063(2) Uani 1 1 d .
H42A H 0.0370 0.5850 0.0828 0.094 Uiso 1 1 calc R
H42B H 0.0750 0.5476 0.0182 0.094 Uiso 1 1 calc R
H42C H 0.0776 0.6340 0.0253 0.094 Uiso 1 1 calc R

loop_
_atom_site_aniso_label
_atom_site_aniso_U_11
_atom_site_aniso_U_22
_atom_site_aniso_U_33
_atom_site_aniso_U_23
_atom_site_aniso_U_13
_atom_site_aniso_U_12
U1 0.01623(8) 0.01566(8) 0.02032(9) -0.00156(6) 0.00020(6) 0.00192(6)
I1 0.02418(16) 0.03431(17) 0.03394(17) -0.00233(13) 0.00712(13) 0.00743(12)
I2 0.03349(17) 0.01912(14) 0.02903(16) -0.00213(11) -0.00469(13) -0.00164(11)
N1 0.0228(18) 0.0184(17) 0.0204(18) -0.0031(14) -0.0001(14) 0.0043(14)
N2 0.0210(18) 0.0165(17) 0.0279(19) 0.0017(15) 0.0019(15) 0.0015(14)
N3 0.0169(17) 0.0179(17) 0.0226(18) 0.0010(14) -0.0004(14) 0.0003(14)
N4 0.0149(17) 0.0217(18) 0.0264(19) -0.0039(15) -0.0008(14) 0.0003(14)
C1 0.030(2) 0.017(2) 0.017(2) -0.0017(16) 0.0018(17) 0.0049(17)
C2 0.034(3) 0.019(2) 0.023(2) -0.0058(17) 0.0011(19) 0.0047(18)
C3 0.048(3) 0.029(3) 0.025(2) 0.002(2) 0.005(2) -0.001(2)
C4 0.062(4) 0.035(3) 0.024(3) 0.007(2) -0.001(2) 0.006(3)
C5 0.044(3) 0.036(3) 0.025(3) 0.003(2) -0.011(2) 0.005(2)
C6 0.029(2) 0.028(2) 0.025(2) -0.0031(19) -0.0020(19) 0.0095(19)
C7 0.034(3) 0.028(2) 0.023(2) -0.0016(19) 0.009(2) -0.006(2)
C8 0.039(3) 0.034(3) 0.041(3) -0.009(2) 0.008(2) -0.008(2)
C9 0.034(3) 0.047(3) 0.044(3) -0.009(3) 0.005(2) 0.010(2)
C10 0.021(2) 0.040(3) 0.028(2) -0.003(2) -0.0055(19) 0.005(2)
C11 0.033(3) 0.055(4) 0.044(3) -0.008(3) -0.005(2) 0.012(2)
C12 0.049(3) 0.055(4) 0.028(3) -0.005(2) -0.003(2) -0.002(3)
C13 0.029(2) 0.017(2) 0.026(2) 0.0057(17) 0.0069(19) 0.0047(17)
C14 0.029(2) 0.023(2) 0.027(2) 0.0005(18) 0.0049(19) 0.0076(18)
C15 0.034(3) 0.034(3) 0.030(3) 0.008(2) 0.001(2) 0.008(2)
C16 0.044(3) 0.043(3) 0.042(3) 0.020(3) 0.009(2) 0.009(2)
C17 0.029(3) 0.039(3) 0.062(4) 0.018(3) 0.010(3) 0.005(2)
C18 0.029(2) 0.022(2) 0.039(3) 0.007(2) 0.007(2) 0.0055(19)
C19 0.031(2) 0.024(2) 0.028(2) 0.0043(19) -0.0024(19) 0.0018(19)
C20 0.040(3) 0.045(3) 0.038(3) -0.003(2) -0.005(2) -0.002(2)
C21 0.036(3) 0.038(3) 0.052(3) 0.011(3) 0.011(2) 0.008(2)
C22 0.025(2) 0.030(3) 0.053(3) 0.012(2) 0.003(2) -0.001(2)
C23 0.040(3) 0.038(3) 0.066(4) 0.001(3) -0.002(3) 0.000(2)
C24 0.030(3) 0.082(5) 0.059(4) 0.017(3) 0.005(3) 0.006(3)
C25 0.023(2) 0.0146(19) 0.030(2) -0.0008(17) -0.0008(18) -0.0013(17)
C26 0.016(2) 0.021(2) 0.023(2) 0.0021(17) -0.0013(16) -0.0043(16)
C27 0.016(2) 0.021(2) 0.019(2) 0.0026(16) -0.0006(16) -0.0001(16)
C28 0.019(2) 0.018(2) 0.020(2) 0.0000(16) 0.0020(16) -0.0009(16)
C29 0.0155(19) 0.0141(18) 0.018(2) 0.0032(15) 0.0002(15) -0.0008(15)
C30 0.0112(18) 0.0174(19) 0.020(2) 0.0015(16) 0.0000(15) 0.0026(15)
C31 0.0150(19) 0.020(2) 0.026(2) -0.0022(17) 0.0018(17) 0.0029(16)
C32 0.018(2) 0.021(2) 0.020(2) 0.0002(17) -0.0004(16) -0.0022(16)
C33 0.014(2) 0.025(2) 0.039(3) -0.008(2) -0.0012(18) -0.0014(17)
C34 0.017(2) 0.027(2) 0.045(3) -0.010(2) 0.006(2) 0.0036(18)
C35 0.014(2) 0.029(2) 0.028(2) -0.0037(18) -0.0004(17) 0.0029(17)
C36 0.010(2) 0.047(3) 0.048(3) -0.010(2) 0.003(2) -0.0002(19)
C37 0.020(2) 0.050(3) 0.040(3) -0.014(2) 0.005(2) 0.001(2)
C38 0.022(2) 0.026(2) 0.044(3) 0.001(2) -0.004(2) 0.0099(19)
C39 0.021(2) 0.032(3) 0.035(3) -0.013(2) 0.0057(19) -0.0075(19)
C40 0.032(3) 0.036(3) 0.028(2) -0.011(2) 0.005(2) -0.004(2)
C41 0.063(4) 0.027(3) 0.057(4) -0.013(2) 0.031(3) -0.019(3)
C42 0.025(3) 0.087(5) 0.075(4) -0.060(4) -0.001(3) -0.009(3)

loop_
_atom_type_symbol
_atom_type_description
_atom_type_scat_dispersion_real
_atom_type_scat_dispersion_imag
_atom_type_scat_source
C C 0.0033 0.0016 'International Tables Vol C Tables 4.2.6.8 and 6.1.1.4'
H H 0.0000 0.0000 'International Tables Vol C Tables 4.2.6.8 and 6.1.1.4'
N N 0.0061 0.0033 'International Tables Vol C Tables 4.2.6.8 and 6.1.1.4'
I I -0.4742 1.8119 'International Tables Vol C Tables 4.2.6.8 and 6.1.1.4'
U U -9.6767 9.6646 'International Tables Vol C Tables 4.2.6.8 and 6.1.1.4'

loop_
_geom_angle_atom_site_label_1
_geom_angle_atom_site_label_2
_geom_angle_atom_site_label_3
_geom_angle
N2 U1 N1 168.40(14)
N2 U1 N4 85.95(13)
N1 U1 N4 83.83(13)
N2 U1 N3 83.62(13)
N1 U1 N3 86.88(13)
N4 U1 N3 63.16(11)
N2 U1 I2 93.54(11)
N1 U1 I2 94.10(10)
N4 U1 I2 159.38(8)
N3 U1 I2 96.27(7)
N2 U1 I1 93.83(10)
N1 U1 I1 94.13(10)
N4 U1 I1 105.24(8)
N3 U1 I1 168.22(7)
I2 U1 I1 95.361(10)
C1 N1 U1 178.4(3)
C13 N2 U1 174.5(3)
C25 N3 C29 117.9(3)
C25 N3 U1 119.4(3)
C29 N3 U1 121.5(2)
C34 N4 C30 118.2(4)
C34 N4 U1 117.5(3)
C30 N4 U1 124.2(3)
C2 C1 N1 119.3(4)
C2 C1 C6 121.6(4)
N1 C1 C6 119.1(4)
C3 C2 C1 118.9(4)
C3 C2 C7 119.6(4)
C1 C2 C7 121.4(4)
C4 C3 C2 120.0(5)
C5 C4 C3 120.6(5)
C4 C5 C6 122.0(5)
C5 C6 C1 116.8(4)
C5 C6 C10 120.2(4)
C1 C6 C10 123.0(4)
C2 C7 C8 111.8(4)
C2 C7 C9 112.4(4)
C8 C7 C9 109.3(4)
C6 C10 C11 111.4(4)
C6 C10 C12 112.6(4)
C11 C10 C12 110.5(4)
C14 C13 N2 120.4(4)
C14 C13 C18 120.9(4)
N2 C13 C18 118.7(4)
C15 C14 C13 118.8(4)
C15 C14 C19 119.1(4)
C13 C14 C19 122.1(4)
C16 C15 C14 120.4(5)
C17 C16 C15 120.6(5)
C16 C17 C18 121.2(5)
C17 C18 C13 118.0(4)
C17 C18 C22 119.8(4)
C13 C18 C22 122.1(4)
C20 C19 C14 112.8(4)
C20 C19 C21 110.5(4)
C14 C19 C21 111.0(4)
C18 C22 C24 113.9(4)
C18 C22 C23 109.4(4)
C24 C22 C23 111.5(4)
N3 C25 C26 123.1(4)
C27 C26 C25 119.9(4)
C26 C27 C28 116.7(4)
C26 C27 C35 122.3(4)
C28 C27 C35 120.9(4)
C29 C28 C27 120.6(4)
N3 C29 C28 121.7(4)
N3 C29 C30 115.2(3)
C28 C29 C30 123.1(3)
N4 C30 C31 120.7(4)
N4 C30 C29 114.4(3)
C31 C30 C29 124.9(4)
C30 C31 C32 121.4(4)
C33 C32 C31 116.2(4)
C33 C32 C39 121.6(4)
C31 C32 C39 122.2(4)
C34 C33 C32 119.8(4)
N4 C34 C33 123.7(4)
C38 C35 C36 108.9(4)
C38 C35 C37 109.5(4)
C36 C35 C37 109.5(4)
C38 C35 C27 108.1(3)
C36 C35 C27 110.9(4)
C37 C35 C27 109.8(3)
C41 C39 C40 110.3(4)
C41 C39 C32 107.5(4)
C40 C39 C32 110.5(4)
C41 C39 C42 109.6(4)
C40 C39 C42 107.9(4)
C32 C39 C42 111.1(4)

loop_
_geom_bond_atom_site_label_1
_geom_bond_atom_site_label_2
_geom_bond_distance
U1 N2 1.868(3)
U1 N1 1.869(3)
U1 N4 2.486(3)
U1 N3 2.532(3)
U1 I2 2.9931(3)
U1 I1 3.0243(4)
N1 C1 1.414(5)
N2 C13 1.408(5)
N3 C25 1.345(5)
N3 C29 1.348(5)
N4 C34 1.322(5)
N4 C30 1.349(5)
C1 C2 1.401(6)
C1 C6 1.416(6)
C2 C3 1.389(6)
C2 C7 1.518(6)
C3 C4 1.387(7)
C4 C5 1.371(7)
C5 C6 1.394(6)
C6 C10 1.506(7)
C7 C8 1.526(6)
C7 C9 1.529(6)
C10 C11 1.523(6)
C10 C12 1.536(7)
C13 C14 1.404(6)
C13 C18 1.416(6)
C14 C15 1.395(6)
C14 C19 1.514(6)
C15 C16 1.385(7)
C16 C17 1.376(7)
C17 C18 1.395(7)
C18 C22 1.512(7)
C19 C20 1.506(6)
C19 C21 1.544(6)
C22 C24 1.528(7)
C22 C23 1.543(7)
C25 C26 1.385(6)
C26 C27 1.383(6)
C27 C28 1.402(5)
C27 C35 1.533(5)
C28 C29 1.387(5)
C29 C30 1.489(5)
C30 C31 1.373(5)
C31 C32 1.398(5)
C32 C33 1.376(6)
C32 C39 1.532(6)
C33 C34 1.372(6)
C35 C38 1.522(6)
C35 C36 1.528(6)
C35 C37 1.531(6)
C39 C41 1.530(7)
C39 C40 1.533(6)
C39 C42 1.544(7)
